data_2235807
loop_
_publ_author_name
'Hern\'andez Linares, Mar\'ia-Guadalupe'
'Guerrero-Luna, Gabriel'
'Bern\`es, Sylvain'
'Flores-Alamo, Marcos'
'Fern\'andez-Herrera, Mar\'ia A.'

_publ_section_title
;
 Diosgenone: a second <i>P</i>2~1~ polymorph
;
_journal_coeditor_code GG2086
_journal_issue 8
_journal_name_full 'Acta Crystallographica Section E'
_journal_page_first o2358
_journal_paper_doi 10.1107/S160053681202908X
_journal_volume 68
_journal_year 2012
_chemical_formula_iupac 'C27 H40 O3'
_chemical_formula_moiety 'C27 H40 O3'
_chemical_formula_sum 'C27 H40 O3'
_chemical_formula_weight 412.59
_chemical_melting_point 432
_chemical_name_common Diosgenone
_chemical_name_systematic
;
(20<i>S</i>,22<i>R</i>,25<i>R</i>)-Spirost-4-en-3-one
;
_space_group_IT_number 4
_symmetry_cell_setting monoclinic
_symmetry_space_group_name_Hall 'P 2yb'
_symmetry_space_group_name_H-M 'P 1 21 1'
_atom_sites_solution_hydrogens geom
_atom_sites_solution_primary direct
_atom_sites_solution_secondary difmap
_audit_creation_method SHELXL97
_cell_angle_alpha 90.00
_cell_angle_beta 97.207(5)
_cell_angle_gamma 90.00
_cell_formula_units_Z 4
_cell_length_a 10.3396(6)
_cell_length_b 7.6466(4)
_cell_length_c 29.9511(17)
_cell_measurement_reflns_used 2248
_cell_measurement_temperature 136(2)
_cell_measurement_theta_max 25.9981
_cell_measurement_theta_min 3.4212
_cell_volume 2349.3(2)
_computing_cell_refinement 'CrysAlis CCD (Oxford Diffraction, 2009)'
_computing_data_collection 'CrysAlis CCD (Oxford Diffraction, 2009)'
_computing_data_reduction 'CrysAlis RED (Oxford Diffraction, 2009)'
_computing_molecular_graphics 'SHELXTL (Sheldrick, 2008) and <i>Mercury</i> (Macrae <i>et al.</i>, 2008)'
_computing_publication_material 'SHELXTL (Sheldrick, 2008)'
_computing_structure_refinement 'SHELXL97 (Sheldrick, 2008)'
_computing_structure_solution 'SHELXS97 (Sheldrick, 2008)'
_diffrn_ambient_temperature 136(2)
_diffrn_detector_area_resol_mean 10.4685
_diffrn_measured_fraction_theta_full 0.993
_diffrn_measured_fraction_theta_max 0.993
_diffrn_measurement_device_type 'Oxford Diffraction Xcalibur (Atlas, Gemini)'
_diffrn_measurement_method '\w scans'
_diffrn_radiation_monochromator graphite
_diffrn_radiation_source 'Enhance (Mo) X-ray Source'
_diffrn_radiation_type MoK\a
_diffrn_radiation_wavelength 0.71073
_diffrn_reflns_av_R_equivalents 0.0419
_diffrn_reflns_av_sigmaI/netI 0.0627
_diffrn_reflns_limit_h_max 9
_diffrn_reflns_limit_h_min -13
_diffrn_reflns_limit_k_max 9
_diffrn_reflns_limit_k_min -9
_diffrn_reflns_limit_l_max 34
_diffrn_reflns_limit_l_min -37
_diffrn_reflns_number 11305
_diffrn_reflns_theta_full 26.73
_diffrn_reflns_theta_max 26.73
_diffrn_reflns_theta_min 3.43
_diffrn_standards_decay_% 0
_exptl_absorpt_coefficient_mu 0.074
_exptl_absorpt_correction_T_max 0.996
_exptl_absorpt_correction_T_min 0.984
_exptl_absorpt_correction_type analytical
_exptl_absorpt_process_details
;
[CrysAlis PRO (Oxford Diffraction, 2009); based on expressions derived
by
Clark & Reid (1995)]
;
_exptl_crystal_colour colourless
_exptl_crystal_density_diffrn 1.167
_exptl_crystal_density_method 'not measured'
_exptl_crystal_description prism
_exptl_crystal_F_000 904
_exptl_crystal_size_max 0.4358
_exptl_crystal_size_mid 0.1862
_exptl_crystal_size_min 0.0523
_refine_diff_density_max 0.227
_refine_diff_density_min -0.185
_refine_ls_extinction_method none
_refine_ls_goodness_of_fit_ref 1.033
_refine_ls_hydrogen_treatment constr
_refine_ls_matrix_type full
_refine_ls_number_constraints 0
_refine_ls_number_parameters 549
_refine_ls_number_reflns 5346
_refine_ls_number_restraints 1
_refine_ls_restrained_S_all 1.032
_refine_ls_R_factor_all 0.0818
_refine_ls_R_factor_gt 0.0519
_refine_ls_shift/su_max 0.001
_refine_ls_shift/su_mean 0.000
_refine_ls_structure_factor_coef Fsqd
_refine_ls_weighting_details 'w=1/[\s^2^(Fo^2^)+(0.0356P)^2^+0.2215P] where P=(Fo^2^+2Fc^2^)/3'
_refine_ls_weighting_scheme calc
_refine_ls_wR_factor_gt 0.0877
_refine_ls_wR_factor_ref 0.0985
_reflns_number_gt 3908
_reflns_number_total 5346
_reflns_threshold_expression I>2\s(I)
_cod_data_source_file gg2086.cif
_cod_data_source_block I
_cod_original_sg_symbol_H-M 'P 21'
_cod_database_code 2235807
_cod_database_fobs_code 2235807

loop_
_symmetry_equiv_pos_as_xyz
'x, y, z'
'-x, y+1/2, -z'

loop_
_atom_site_type_symbol
_atom_site_label
_atom_site_fract_x
_atom_site_fract_y
_atom_site_fract_z
_atom_site_U_iso_or_equiv
_atom_site_adp_type
_atom_site_calc_flag
_atom_site_refinement_flags
_atom_site_occupancy
_atom_site_symmetry_multiplicity
C C1 0.5754(3) 0.1116(4) 0.69355(10) 0.0372(8) Uani d . 1 1
H H1A 0.5868 0.0139 0.7154 0.045 Uiso calc R 1 1
H H1B 0.4900 0.1666 0.6960 0.045 Uiso calc R 1 1
C C2 0.5743(3) 0.0383(4) 0.64620(10) 0.0406(8) Uani d . 1 1
H H2A 0.6559 -0.0275 0.6443 0.049 Uiso calc R 1 1
H H2B 0.5003 -0.0439 0.6397 0.049 Uiso calc R 1 1
C C3 0.5620(3) 0.1816(4) 0.61200(11) 0.0368(8) Uani d . 1 1
O O3 0.5019(2) 0.1613(3) 0.57407(8) 0.0489(6) Uani d . 1 1
C C4 0.6307(3) 0.3437(4) 0.62540(11) 0.0339(7) Uani d . 1 1
H H4A 0.6329 0.4333 0.6035 0.041 Uiso calc R 1 1
C C5 0.6909(3) 0.3724(4) 0.66703(10) 0.0283(7) Uani d . 1 1
C C6 0.7742(3) 0.5326(4) 0.67710(10) 0.0341(7) Uani d . 1 1
H H6A 0.7613 0.6125 0.6509 0.041 Uiso calc R 1 1
H H6B 0.8671 0.4974 0.6816 0.041 Uiso calc R 1 1
C C7 0.7426(3) 0.6299(4) 0.71874(10) 0.0319(7) Uani d . 1 1
H H7A 0.6565 0.6871 0.7119 0.038 Uiso calc R 1 1
H H7B 0.8085 0.7228 0.7263 0.038 Uiso calc R 1 1
C C8 0.7402(3) 0.5111(4) 0.75955(9) 0.0251(6) Uani d . 1 1
H H8A 0.8305 0.4669 0.7691 0.030 Uiso calc R 1 1
C C9 0.6494(3) 0.3532(4) 0.74742(10) 0.0274(7) Uani d . 1 1
H H9A 0.5608 0.4036 0.7382 0.033 Uiso calc R 1 1
C C10 0.6836(3) 0.2473(4) 0.70624(10) 0.0291(7) Uani d . 1 1
C C11 0.6363(3) 0.2383(4) 0.78883(10) 0.0337(8) Uani d . 1 1
H H11A 0.5728 0.1436 0.7801 0.040 Uiso calc R 1 1
H H11B 0.7215 0.1832 0.7991 0.040 Uiso calc R 1 1
C C12 0.5917(3) 0.3425(4) 0.82764(10) 0.0309(7) Uani d . 1 1
H H12A 0.5026 0.3880 0.8185 0.037 Uiso calc R 1 1
H H12B 0.5886 0.2646 0.8539 0.037 Uiso calc R 1 1
C C13 0.6838(3) 0.4950(4) 0.84101(9) 0.0261(7) Uani d . 1 1
C C14 0.6932(3) 0.6075(4) 0.79873(10) 0.0253(7) Uani d . 1 1
H H14A 0.6020 0.6450 0.7880 0.030 Uiso calc R 1 1
C C15 0.7635(3) 0.7722(4) 0.81842(10) 0.0302(7) Uani d . 1 1
H H15A 0.8581 0.7510 0.8264 0.036 Uiso calc R 1 1
H H15B 0.7508 0.8716 0.7971 0.036 Uiso calc R 1 1
C C16 0.6966(3) 0.8054(4) 0.86036(10) 0.0294(7) Uani d . 1 1
H H16A 0.6302 0.9004 0.8544 0.035 Uiso calc R 1 1
C C17 0.6305(3) 0.6331(4) 0.87178(10) 0.0263(7) Uani d . 1 1
H H17A 0.5342 0.6444 0.8633 0.032 Uiso calc R 1 1
C C18 0.8184(3) 0.4264(4) 0.86118(10) 0.0326(7) Uani d . 1 1
H H18A 0.8629 0.3752 0.8373 0.049 Uiso calc R 1 1
H H18B 0.8075 0.3370 0.8839 0.049 Uiso calc R 1 1
H H18C 0.8705 0.5232 0.8753 0.049 Uiso calc R 1 1
C C19 0.8168(3) 0.1547(4) 0.71607(10) 0.0339(7) Uani d . 1 1
H H19A 0.8844 0.2412 0.7258 0.051 Uiso calc R 1 1
H H19B 0.8376 0.0964 0.6887 0.051 Uiso calc R 1 1
H H19C 0.8130 0.0676 0.7399 0.051 Uiso calc R 1 1
C C20 0.6594(3) 0.6163(4) 0.92306(10) 0.0313(7) Uani d . 1 1
H H20A 0.7254 0.5214 0.9299 0.038 Uiso calc R 1 1
C C21 0.5398(3) 0.5704(4) 0.94613(11) 0.0421(9) Uani d . 1 1
H H21A 0.5074 0.4546 0.9361 0.063 Uiso calc R 1 1
H H21B 0.4714 0.6577 0.9382 0.063 Uiso calc R 1 1
H H21C 0.5640 0.5695 0.9788 0.063 Uiso calc R 1 1
C C22 0.7243(3) 0.7909(4) 0.93750(10) 0.0290(7) Uani d . 1 1
O O22 0.78615(18) 0.8456(3) 0.90003(6) 0.0311(5) Uani d . 1 1
C C23 0.8256(3) 0.7808(4) 0.97853(10) 0.0339(8) Uani d . 1 1
H H23A 0.9006 0.7109 0.9711 0.041 Uiso calc R 1 1
H H23B 0.7877 0.7195 1.0029 0.041 Uiso calc R 1 1
C C24 0.8740(3) 0.9597(4) 0.99535(11) 0.0367(8) Uani d . 1 1
H H24A 0.9255 1.0138 0.9733 0.044 Uiso calc R 1 1
H H24B 0.9313 0.9470 1.0242 0.044 Uiso calc R 1 1
C C25 0.7585(3) 1.0770(4) 1.00196(10) 0.0340(8) Uani d . 1 1
H H25A 0.7112 1.0230 1.0257 0.041 Uiso calc R 1 1
C C26 0.6669(3) 1.0798(4) 0.95837(11) 0.0359(8) Uani d . 1 1
H H26A 0.5909 1.1546 0.9622 0.043 Uiso calc R 1 1
H H26B 0.7124 1.1321 0.9344 0.043 Uiso calc R 1 1
O O26 0.62185(19) 0.9090(3) 0.94460(7) 0.0328(5) Uani d . 1 1
C C27 0.7991(4) 1.2607(5) 1.01715(12) 0.0480(9) Uani d . 1 1
H H27A 0.7217 1.3284 1.0221 0.072 Uiso calc R 1 1
H H27B 0.8430 1.3176 0.9939 0.072 Uiso calc R 1 1
H H27C 0.8588 1.2545 1.0452 0.072 Uiso calc R 1 1
C C51 0.2234(4) 0.4065(5) 0.50640(11) 0.0479(9) Uani d . 1 1
H H51A 0.2770 0.3160 0.5236 0.058 Uiso calc R 1 1
H H51B 0.1309 0.3823 0.5094 0.058 Uiso calc R 1 1
C C52 0.2432(4) 0.3930(5) 0.45691(12) 0.0513(10) Uani d . 1 1
H H52A 0.3374 0.4016 0.4542 0.062 Uiso calc R 1 1
H H52B 0.2122 0.2773 0.4452 0.062 Uiso calc R 1 1
C C53 0.1716(3) 0.5336(5) 0.42910(12) 0.0475(9) Uani d . 1 1
O O53 0.1312(2) 0.5121(4) 0.38911(8) 0.0611(8) Uani d . 1 1
C C54 0.1587(3) 0.7000(5) 0.45163(11) 0.0421(9) Uani d . 1 1
H H54A 0.1151 0.7927 0.4348 0.051 Uiso calc R 1 1
C C55 0.2052(3) 0.7301(5) 0.49495(11) 0.0386(8) Uani d . 1 1
C C56 0.2100(4) 0.9128(5) 0.51395(11) 0.0471(9) Uani d . 1 1
H H56A 0.1587 0.9914 0.4922 0.056 Uiso calc R 1 1
H H56B 0.3015 0.9542 0.5177 0.056 Uiso calc R 1 1
C C57 0.1576(4) 0.9241(5) 0.55872(11) 0.0462(9) Uani d . 1 1
H H57A 0.0622 0.9047 0.5540 0.055 Uiso calc R 1 1
H H57B 0.1734 1.0432 0.5712 0.055 Uiso calc R 1 1
C C58 0.2201(3) 0.7912(4) 0.59259(11) 0.0351(8) Uani d . 1 1
H H58A 0.3158 0.8158 0.5984 0.042 Uiso calc R 1 1
C C59 0.2006(3) 0.6060(4) 0.57195(11) 0.0345(8) Uani d . 1 1
H H59A 0.1044 0.5920 0.5639 0.041 Uiso calc R 1 1
C C60 0.2604(3) 0.5871(4) 0.52681(11) 0.0354(8) Uani d . 1 1
C C61 0.2428(4) 0.4588(4) 0.60576(11) 0.0426(9) Uani d . 1 1
H H61A 0.2140 0.3452 0.5921 0.051 Uiso calc R 1 1
H H61B 0.3391 0.4569 0.6117 0.051 Uiso calc R 1 1
C C62 0.1873(3) 0.4792(4) 0.65045(11) 0.0402(8) Uani d . 1 1
H H62A 0.0915 0.4641 0.6454 0.048 Uiso calc R 1 1
H H62B 0.2238 0.3870 0.6715 0.048 Uiso calc R 1 1
C C63 0.2195(3) 0.6582(4) 0.67138(11) 0.0307(7) Uani d . 1 1
C C64 0.1640(3) 0.7983(4) 0.63715(10) 0.0318(7) Uani d . 1 1
H H64A 0.0688 0.7727 0.6300 0.038 Uiso calc R 1 1
C C65 0.1743(3) 0.9677(4) 0.66473(10) 0.0383(8) Uani d . 1 1
H H65A 0.2647 1.0133 0.6687 0.046 Uiso calc R 1 1
H H65B 0.1149 1.0588 0.6504 0.046 Uiso calc R 1 1
C C66 0.1328(3) 0.9077(4) 0.70958(11) 0.0349(8) Uani d . 1 1
H H66A 0.0402 0.9414 0.7114 0.042 Uiso calc R 1 1
C C67 0.1481(3) 0.7065(4) 0.71224(11) 0.0333(8) Uani d . 1 1
H H67A 0.0595 0.6518 0.7082 0.040 Uiso calc R 1 1
C C68 0.3673(3) 0.6767(5) 0.68339(11) 0.0392(8) Uani d . 1 1
H H68A 0.4007 0.5776 0.7021 0.059 Uiso calc R 1 1
H H68B 0.3868 0.7859 0.7000 0.059 Uiso calc R 1 1
H H68C 0.4089 0.6783 0.6557 0.059 Uiso calc R 1 1
C C69 0.4108(3) 0.6055(5) 0.53395(11) 0.0443(9) Uani d . 1 1
H H69A 0.4436 0.6093 0.5047 0.066 Uiso calc R 1 1
H H69B 0.4490 0.5052 0.5512 0.066 Uiso calc R 1 1
H H69C 0.4349 0.7136 0.5505 0.066 Uiso calc R 1 1
C C70 0.2126(3) 0.6711(4) 0.76027(11) 0.0357(8) Uani d . 1 1
H H70A 0.3058 0.6409 0.7584 0.043 Uiso calc R 1 1
C C71 0.1534(4) 0.5204(5) 0.78430(13) 0.0572(11) Uani d . 1 1
H H71A 0.1959 0.5130 0.8154 0.086 Uiso calc R 1 1
H H71B 0.1665 0.4106 0.7686 0.086 Uiso calc R 1 1
H H71C 0.0599 0.5409 0.7843 0.086 Uiso calc R 1 1
C C72 0.2107(3) 0.8498(4) 0.78344(11) 0.0325(7) Uani d . 1 1
O O72 0.2163(2) 0.9736(3) 0.74834(7) 0.0345(5) Uani d . 1 1
C C73 0.3239(3) 0.8823(5) 0.81953(11) 0.0421(9) Uani d . 1 1
H H73A 0.4047 0.8930 0.8052 0.051 Uiso calc R 1 1
H H73B 0.3339 0.7799 0.8399 0.051 Uiso calc R 1 1
C C74 0.3084(3) 1.0466(5) 0.84749(11) 0.0442(9) Uani d . 1 1
H H74A 0.3787 1.0510 0.8731 0.053 Uiso calc R 1 1
H H74B 0.3158 1.1518 0.8287 0.053 Uiso calc R 1 1
C C75 0.1776(3) 1.0458(5) 0.86483(10) 0.0397(8) Uani d . 1 1
H H75A 0.1745 0.9421 0.8850 0.048 Uiso calc R 1 1
C C76 0.0728(3) 1.0224(4) 0.82481(11) 0.0367(8) Uani d . 1 1
H H76A -0.0139 1.0226 0.8355 0.044 Uiso calc R 1 1
H H76B 0.0761 1.1223 0.8040 0.044 Uiso calc R 1 1
O O76 0.08903(19) 0.8629(3) 0.80108(7) 0.0373(5) Uani d . 1 1
C C77 0.1522(4) 1.2083(5) 0.89150(12) 0.0548(10) Uani d . 1 1
H H77A 0.2242 1.2256 0.9156 0.082 Uiso calc R 1 1
H H77B 0.0706 1.1940 0.9046 0.082 Uiso calc R 1 1
H H77C 0.1453 1.3102 0.8715 0.082 Uiso calc R 1 1

loop_
_atom_site_aniso_label
_atom_site_aniso_U_11
_atom_site_aniso_U_22
_atom_site_aniso_U_33
_atom_site_aniso_U_12
_atom_site_aniso_U_13
_atom_site_aniso_U_23
C1 0.0408(19) 0.0340(18) 0.0368(19) -0.0103(16) 0.0045(15) -0.0027(16)
C2 0.0393(19) 0.0381(19) 0.044(2) -0.0111(16) 0.0023(16) -0.0079(17)
C3 0.0295(17) 0.043(2) 0.037(2) 0.0026(15) 0.0015(15) -0.0086(17)
O3 0.0464(14) 0.0565(16) 0.0406(14) 0.0030(13) -0.0077(12) -0.0125(13)
C4 0.0335(17) 0.0310(17) 0.0366(19) 0.0048(15) 0.0017(15) 0.0014(16)
C5 0.0225(15) 0.0267(16) 0.0353(18) 0.0033(13) 0.0022(13) -0.0018(15)
C6 0.0373(18) 0.0281(17) 0.0368(18) -0.0049(15) 0.0037(15) 0.0009(15)
C7 0.0304(16) 0.0256(16) 0.0391(19) -0.0055(14) 0.0021(14) 0.0025(15)
C8 0.0226(15) 0.0221(15) 0.0303(16) -0.0017(13) 0.0023(12) 0.0017(14)
C9 0.0236(15) 0.0218(15) 0.0360(17) -0.0023(12) 0.0003(13) 0.0032(14)
C10 0.0275(16) 0.0245(15) 0.0347(18) -0.0040(13) 0.0015(14) 0.0027(14)
C11 0.0376(18) 0.0217(15) 0.041(2) -0.0076(14) 0.0032(15) 0.0004(15)
C12 0.0297(16) 0.0270(16) 0.0363(18) -0.0068(14) 0.0054(14) 0.0041(15)
C13 0.0216(15) 0.0259(15) 0.0309(17) -0.0024(13) 0.0034(13) 0.0023(14)
C14 0.0197(14) 0.0225(15) 0.0329(17) -0.0022(12) 0.0004(13) 0.0020(14)
C15 0.0347(17) 0.0219(16) 0.0345(18) -0.0051(14) 0.0065(15) 0.0028(14)
C16 0.0286(16) 0.0286(16) 0.0310(17) 0.0015(14) 0.0038(13) 0.0041(14)
C17 0.0184(14) 0.0240(15) 0.0367(18) 0.0006(13) 0.0039(13) 0.0037(15)
C18 0.0302(17) 0.0318(17) 0.0359(18) 0.0061(14) 0.0053(14) 0.0028(15)
C19 0.0386(18) 0.0293(17) 0.0333(18) 0.0044(16) 0.0028(14) 0.0003(15)
C20 0.0273(16) 0.0302(17) 0.0377(18) 0.0043(14) 0.0092(14) 0.0042(15)
C21 0.041(2) 0.0377(19) 0.051(2) -0.0022(16) 0.0211(17) 0.0015(17)
C22 0.0275(16) 0.0313(17) 0.0297(17) 0.0058(14) 0.0093(14) 0.0024(15)
O22 0.0297(11) 0.0341(12) 0.0302(11) -0.0033(10) 0.0061(9) -0.0011(10)
C23 0.0325(18) 0.0353(18) 0.0340(18) 0.0090(15) 0.0043(15) 0.0007(16)
C24 0.0354(18) 0.043(2) 0.0316(18) 0.0026(16) 0.0053(15) -0.0024(16)
C25 0.0391(18) 0.0338(18) 0.0303(17) -0.0016(15) 0.0088(15) 0.0002(15)
C26 0.0363(18) 0.0296(18) 0.044(2) 0.0050(14) 0.0132(16) -0.0007(16)
O26 0.0270(11) 0.0319(12) 0.0403(13) 0.0046(10) 0.0073(10) 0.0001(11)
C27 0.050(2) 0.043(2) 0.053(2) -0.0026(18) 0.0111(18) -0.0088(19)
C51 0.063(3) 0.040(2) 0.041(2) -0.0044(19) 0.0073(19) -0.0030(18)
C52 0.068(3) 0.040(2) 0.048(2) -0.010(2) 0.014(2) -0.0079(19)
C53 0.039(2) 0.063(3) 0.041(2) -0.019(2) 0.0092(17) -0.003(2)
O53 0.0594(16) 0.087(2) 0.0365(15) -0.0273(16) 0.0049(13) -0.0063(15)
C54 0.0335(19) 0.055(2) 0.037(2) 0.0004(17) -0.0001(16) 0.0055(18)
C55 0.0303(18) 0.047(2) 0.038(2) -0.0033(16) 0.0013(15) 0.0010(17)
C56 0.061(2) 0.0367(19) 0.039(2) 0.0054(18) -0.0082(18) 0.0119(18)
C57 0.063(2) 0.0325(19) 0.040(2) 0.0067(18) -0.0077(18) -0.0005(17)
C58 0.0340(18) 0.0296(17) 0.0393(19) -0.0023(15) -0.0045(15) 0.0047(16)
C59 0.0317(17) 0.0293(17) 0.0409(19) -0.0041(15) -0.0016(15) 0.0016(16)
C60 0.0352(18) 0.0341(18) 0.0361(19) -0.0007(15) 0.0009(15) 0.0024(16)
C61 0.056(2) 0.0251(18) 0.049(2) -0.0011(16) 0.0124(18) -0.0003(16)
C62 0.045(2) 0.0276(17) 0.048(2) -0.0004(16) 0.0076(17) 0.0036(17)
C63 0.0244(16) 0.0280(16) 0.0401(19) -0.0008(14) 0.0046(14) 0.0058(15)
C64 0.0298(16) 0.0240(16) 0.0386(19) 0.0010(14) -0.0067(14) 0.0022(15)
C65 0.044(2) 0.0308(18) 0.0369(19) 0.0047(16) -0.0083(16) 0.0069(16)
C66 0.0290(17) 0.0326(17) 0.0405(19) 0.0017(14) -0.0060(15) -0.0038(16)
C67 0.0227(16) 0.0305(18) 0.046(2) -0.0039(14) 0.0008(14) 0.0036(16)
C68 0.0287(17) 0.048(2) 0.041(2) 0.0065(16) 0.0050(15) 0.0124(17)
C69 0.0361(18) 0.053(2) 0.043(2) 0.0024(17) 0.0017(16) 0.0069(18)
C70 0.0302(17) 0.0338(18) 0.043(2) 0.0029(15) 0.0058(15) 0.0086(17)
C71 0.079(3) 0.036(2) 0.060(3) -0.001(2) 0.021(2) 0.012(2)
C72 0.0230(16) 0.0364(18) 0.0382(19) -0.0005(14) 0.0039(14) 0.0108(16)
O72 0.0356(12) 0.0330(12) 0.0330(12) -0.0068(10) -0.0031(10) 0.0020(10)
C73 0.0271(17) 0.060(2) 0.038(2) -0.0022(17) -0.0009(15) 0.0130(19)
C74 0.0326(18) 0.064(2) 0.0323(18) -0.0096(18) -0.0087(15) 0.0074(19)
C75 0.045(2) 0.043(2) 0.0304(18) -0.0048(17) 0.0014(15) 0.0095(17)
C76 0.0329(18) 0.0352(19) 0.0417(19) -0.0019(16) 0.0030(15) 0.0005(17)
O76 0.0275(11) 0.0351(13) 0.0499(14) -0.0038(10) 0.0080(10) -0.0017(11)
C77 0.064(3) 0.063(3) 0.035(2) -0.007(2) -0.0005(18) 0.0020(19)

loop_
_atom_type_symbol
_atom_type_description
_atom_type_scat_dispersion_real
_atom_type_scat_dispersion_imag
_atom_type_scat_source
C C 0.0033 0.0016 'International Tables Vol C Tables 4.2.6.8 and 6.1.1.4'
H H 0.0000 0.0000 'International Tables Vol C Tables 4.2.6.8 and 6.1.1.4'
O O 0.0106 0.0060 'International Tables Vol C Tables 4.2.6.8 and 6.1.1.4'

loop_
_exptl_crystal_face_index_h
_exptl_crystal_face_index_k
_exptl_crystal_face_index_l
_exptl_crystal_face_perp_dist
-13 0 26 0.0262
13 0 -26 0.0262
2 11 3 0.2001
-2 -11 -3 0.2001
-7 0 -34 0.0931
7 0 34 0.0931

loop_
_geom_angle_atom_site_label_1
_geom_angle_atom_site_label_2
_geom_angle_atom_site_label_3
_geom_angle
C2 C1 C10 113.5(2)
C2 C1 H1A 108.9
C10 C1 H1A 108.9
C2 C1 H1B 108.9
C10 C1 H1B 108.9
H1A C1 H1B 107.7
C3 C2 C1 111.0(3)
C3 C2 H2A 109.4
C1 C2 H2A 109.4
C3 C2 H2B 109.4
C1 C2 H2B 109.4
H2A C2 H2B 108.0
O3 C3 C4 122.1(3)
O3 C3 C2 121.9(3)
C4 C3 C2 116.0(3)
C5 C4 C3 123.2(3)
C5 C4 H4A 118.4
C3 C4 H4A 118.4
C4 C5 C6 120.4(3)
C4 C5 C10 123.5(3)
C6 C5 C10 116.0(3)
C5 C6 C7 112.7(2)
C5 C6 H6A 109.1
C7 C6 H6A 109.1
C5 C6 H6B 109.1
C7 C6 H6B 109.1
H6A C6 H6B 107.8
C6 C7 C8 113.1(2)
C6 C7 H7A 109.0
C8 C7 H7A 109.0
C6 C7 H7B 109.0
C8 C7 H7B 109.0
H7A C7 H7B 107.8
C14 C8 C7 111.7(2)
C14 C8 C9 108.5(2)
C7 C8 C9 110.3(2)
C14 C8 H8A 108.7
C7 C8 H8A 108.7
C9 C8 H8A 108.7
C11 C9 C8 111.7(2)
C11 C9 C10 113.2(2)
C8 C9 C10 113.7(2)
C11 C9 H9A 105.8
C8 C9 H9A 105.8
C10 C9 H9A 105.8
C5 C10 C1 109.8(2)
C5 C10 C19 107.8(2)
C1 C10 C19 110.0(3)
C5 C10 C9 108.8(2)
C1 C10 C9 108.5(2)
C19 C10 C9 112.0(2)
C12 C11 C9 112.4(2)
C12 C11 H11A 109.1
C9 C11 H11A 109.1
C12 C11 H11B 109.1
C9 C11 H11B 109.1
H11A C11 H11B 107.9
C13 C12 C11 111.1(2)
C13 C12 H12A 109.4
C11 C12 H12A 109.4
C13 C12 H12B 109.4
C11 C12 H12B 109.4
H12A C12 H12B 108.0
C12 C13 C18 110.3(2)
C12 C13 C14 108.2(2)
C18 C13 C14 111.4(2)
C12 C13 C17 114.8(2)
C18 C13 C17 111.8(2)
C14 C13 C17 99.9(2)
C8 C14 C15 120.9(2)
C8 C14 C13 115.0(2)
C15 C14 C13 102.6(2)
C8 C14 H14A 105.7
C15 C14 H14A 105.7
C13 C14 H14A 105.7
C16 C15 C14 102.2(2)
C16 C15 H15A 111.3
C14 C15 H15A 111.3
C16 C15 H15B 111.3
C14 C15 H15B 111.3
H15A C15 H15B 109.2
O22 C16 C15 113.7(2)
O22 C16 C17 104.8(2)
C15 C16 C17 107.4(2)
O22 C16 H16A 110.2
C15 C16 H16A 110.2
C17 C16 H16A 110.2
C20 C17 C16 104.9(2)
C20 C17 C13 120.0(2)
C16 C17 C13 104.5(2)
C20 C17 H17A 109.0
C16 C17 H17A 109.0
C13 C17 H17A 109.0
C13 C18 H18A 109.5
C13 C18 H18B 109.5
H18A C18 H18B 109.5
C13 C18 H18C 109.5
H18A C18 H18C 109.5
H18B C18 H18C 109.5
C10 C19 H19A 109.5
C10 C19 H19B 109.5
H19A C19 H19B 109.5
C10 C19 H19C 109.5
H19A C19 H19C 109.5
H19B C19 H19C 109.5
C21 C20 C22 115.0(3)
C21 C20 C17 113.9(3)
C22 C20 C17 103.5(2)
C21 C20 H20A 108.1
C22 C20 H20A 108.1
C17 C20 H20A 108.1
C20 C21 H21A 109.5
C20 C21 H21B 109.5
H21A C21 H21B 109.5
C20 C21 H21C 109.5
H21A C21 H21C 109.5
H21B C21 H21C 109.5
O22 C22 O26 110.3(2)
O22 C22 C23 108.8(2)
O26 C22 C23 111.2(2)
O22 C22 C20 105.0(2)
O26 C22 C20 106.7(2)
C23 C22 C20 114.8(3)
C22 O22 C16 106.3(2)
C22 C23 C24 112.9(3)
C22 C23 H23A 109.0
C24 C23 H23A 109.0
C22 C23 H23B 109.0
C24 C23 H23B 109.0
H23A C23 H23B 107.8
C23 C24 C25 109.9(3)
C23 C24 H24A 109.7
C25 C24 H24A 109.7
C23 C24 H24B 109.7
C25 C24 H24B 109.7
H24A C24 H24B 108.2
C26 C25 C27 111.4(3)
C26 C25 C24 108.2(2)
C27 C25 C24 113.0(3)
C26 C25 H25A 108.1
C27 C25 H25A 108.1
C24 C25 H25A 108.1
O26 C26 C25 112.4(3)
O26 C26 H26A 109.1
C25 C26 H26A 109.1
O26 C26 H26B 109.1
C25 C26 H26B 109.1
H26A C26 H26B 107.8
C22 O26 C26 113.6(2)
C25 C27 H27A 109.5
C25 C27 H27B 109.5
H27A C27 H27B 109.5
C25 C27 H27C 109.5
H27A C27 H27C 109.5
H27B C27 H27C 109.5
C52 C51 C60 112.9(3)
C52 C51 H51A 109.0
C60 C51 H51A 109.0
C52 C51 H51B 109.0
C60 C51 H51B 109.0
H51A C51 H51B 107.8
C53 C52 C51 112.0(3)
C53 C52 H52A 109.2
C51 C52 H52A 109.2
C53 C52 H52B 109.2
C51 C52 H52B 109.2
H52A C52 H52B 107.9
O53 C53 C54 122.0(4)
O53 C53 C52 122.0(4)
C54 C53 C52 116.0(3)
C55 C54 C53 123.7(3)
C55 C54 H54A 118.2
C53 C54 H54A 118.2
C54 C55 C56 120.9(3)
C54 C55 C60 123.0(3)
C56 C55 C60 116.0(3)
C55 C56 C57 112.9(3)
C55 C56 H56A 109.0
C57 C56 H56A 109.0
C55 C56 H56B 109.0
C57 C56 H56B 109.0
H56A C56 H56B 107.8
C56 C57 C58 112.6(3)
C56 C57 H57A 109.1
C58 C57 H57A 109.1
C56 C57 H57B 109.1
C58 C57 H57B 109.1
H57A C57 H57B 107.8
C64 C58 C57 112.6(3)
C64 C58 C59 109.8(3)
C57 C58 C59 108.8(3)
C64 C58 H58A 108.6
C57 C58 H58A 108.6
C59 C58 H58A 108.6
C61 C59 C58 113.2(3)
C61 C59 C60 113.0(3)
C58 C59 C60 112.6(3)
C61 C59 H59A 105.7
C58 C59 H59A 105.7
C60 C59 H59A 105.7
C55 C60 C51 110.0(3)
C55 C60 C69 108.3(3)
C51 C60 C69 109.3(3)
C55 C60 C59 108.6(3)
C51 C60 C59 108.8(3)
C69 C60 C59 111.8(3)
C62 C61 C59 113.2(3)
C62 C61 H61A 108.9
C59 C61 H61A 108.9
C62 C61 H61B 108.9
C59 C61 H61B 108.9
H61A C61 H61B 107.7
C63 C62 C61 111.4(3)
C63 C62 H62A 109.3
C61 C62 H62A 109.3
C63 C62 H62B 109.3
C61 C62 H62B 109.3
H62A C62 H62B 108.0
C62 C63 C68 109.8(3)
C62 C63 C64 107.8(3)
C68 C63 C64 111.7(3)
C62 C63 C67 115.9(3)
C68 C63 C67 110.6(3)
C64 C63 C67 100.6(2)
C58 C64 C65 119.7(3)
C58 C64 C63 114.0(2)
C65 C64 C63 103.5(2)
C58 C64 H64A 106.2
C65 C64 H64A 106.2
C63 C64 H64A 106.2
C66 C65 C64 102.2(3)
C66 C65 H65A 111.3
C64 C65 H65A 111.3
C66 C65 H65B 111.3
C64 C65 H65B 111.3
H65A C65 H65B 109.2
O72 C66 C65 113.3(3)
O72 C66 C67 105.0(3)
C65 C66 C67 107.8(3)
O72 C66 H66A 110.2
C65 C66 H66A 110.2
C67 C66 H66A 110.2
C70 C67 C66 104.7(3)
C70 C67 C63 120.3(3)
C66 C67 C63 104.6(3)
C70 C67 H67A 108.9
C66 C67 H67A 108.9
C63 C67 H67A 108.9
C63 C68 H68A 109.5
C63 C68 H68B 109.5
H68A C68 H68B 109.5
C63 C68 H68C 109.5
H68A C68 H68C 109.5
H68B C68 H68C 109.5
C60 C69 H69A 109.5
C60 C69 H69B 109.5
H69A C69 H69B 109.5
C60 C69 H69C 109.5
H69A C69 H69C 109.5
H69B C69 H69C 109.5
C71 C70 C67 115.0(3)
C71 C70 C72 115.5(3)
C67 C70 C72 103.8(2)
C71 C70 H70A 107.3
C67 C70 H70A 107.3
C72 C70 H70A 107.3
C70 C71 H71A 109.5
C70 C71 H71B 109.5
H71A C71 H71B 109.5
C70 C71 H71C 109.5
H71A C71 H71C 109.5
H71B C71 H71C 109.5
O72 C72 O76 110.2(2)
O72 C72 C73 108.7(2)
O76 C72 C73 111.3(3)
O72 C72 C70 104.8(2)
O76 C72 C70 106.9(2)
C73 C72 C70 114.7(3)
C72 O72 C66 106.6(2)
C72 C73 C74 113.7(3)
C72 C73 H73A 108.8
C74 C73 H73A 108.8
C72 C73 H73B 108.8
C74 C73 H73B 108.8
H73A C73 H73B 107.7
C75 C74 C73 110.2(3)
C75 C74 H74A 109.6
C73 C74 H74A 109.6
C75 C74 H74B 109.6
C73 C74 H74B 109.6
H74A C74 H74B 108.1
C74 C75 C77 113.6(3)
C74 C75 C76 108.0(3)
C77 C75 C76 111.0(3)
C74 C75 H75A 108.0
C77 C75 H75A 108.0
C76 C75 H75A 108.0
O76 C76 C75 112.0(3)
O76 C76 H76A 109.2
C75 C76 H76A 109.2
O76 C76 H76B 109.2
C75 C76 H76B 109.2
H76A C76 H76B 107.9
C72 O76 C76 114.0(2)
C75 C77 H77A 109.5
C75 C77 H77B 109.5
H77A C77 H77B 109.5
C75 C77 H77C 109.5
H77A C77 H77C 109.5
H77B C77 H77C 109.5

loop_
_geom_bond_atom_site_label_1
_geom_bond_atom_site_label_2
_geom_bond_distance
C1 C2 1.524(4)
C1 C10 1.538(4)
C1 H1A 0.9900
C1 H1B 0.9900
C2 C3 1.495(5)
C2 H2A 0.9900
C2 H2B 0.9900
C3 O3 1.234(4)
C3 C4 1.460(5)
C4 C5 1.340(4)
C4 H4A 0.9500
C5 C6 1.506(4)
C5 C10 1.524(4)
C6 C7 1.522(4)
C6 H6A 0.9900
C6 H6B 0.9900
C7 C8 1.526(4)
C7 H7A 0.9900
C7 H7B 0.9900
C8 C14 1.517(4)
C8 C9 1.544(4)
C8 H8A 1.0000
C9 C11 1.540(4)
C9 C10 1.553(4)
C9 H9A 1.0000
C10 C19 1.544(4)
C11 C12 1.528(4)
C11 H11A 0.9900
C11 H11B 0.9900
C12 C13 1.527(4)
C12 H12A 0.9900
C12 H12B 0.9900
C13 C18 1.538(4)
C13 C14 1.544(4)
C13 C17 1.548(4)
C14 C15 1.535(4)
C14 H14A 1.0000
C15 C16 1.529(4)
C15 H15A 0.9900
C15 H15B 0.9900
C16 O22 1.445(3)
C16 C17 1.543(4)
C16 H16A 1.0000
C17 C20 1.533(4)
C17 H17A 1.0000
C18 H18A 0.9800
C18 H18B 0.9800
C18 H18C 0.9800
C19 H19A 0.9800
C19 H19B 0.9800
C19 H19C 0.9800
C20 C21 1.531(4)
C20 C22 1.532(4)
C20 H20A 1.0000
C21 H21A 0.9800
C21 H21B 0.9800
C21 H21C 0.9800
C22 O22 1.423(3)
C22 O26 1.428(3)
C22 C23 1.513(4)
C23 C24 1.521(5)
C23 H23A 0.9900
C23 H23B 0.9900
C24 C25 1.526(4)
C24 H24A 0.9900
C24 H24B 0.9900
C25 C26 1.514(4)
C25 C27 1.520(5)
C25 H25A 1.0000
C26 O26 1.429(4)
C26 H26A 0.9900
C26 H26B 0.9900
C27 H27A 0.9800
C27 H27B 0.9800
C27 H27C 0.9800
C51 C52 1.525(5)
C51 C60 1.539(5)
C51 H51A 0.9900
C51 H51B 0.9900
C52 C53 1.497(5)
C52 H52A 0.9900
C52 H52B 0.9900
C53 O53 1.229(4)
C53 C54 1.455(5)
C54 C55 1.346(4)
C54 H54A 0.9500
C55 C56 1.507(5)
C55 C60 1.515(4)
C56 C57 1.511(5)
C56 H56A 0.9900
C56 H56B 0.9900
C57 C58 1.522(4)
C57 H57A 0.9900
C57 H57B 0.9900
C58 C64 1.521(4)
C58 C59 1.548(4)
C58 H58A 1.0000
C59 C61 1.540(4)
C59 C60 1.562(4)
C59 H59A 1.0000
C60 C69 1.549(4)
C61 C62 1.529(4)
C61 H61A 0.9900
C61 H61B 0.9900
C62 C63 1.525(4)
C62 H62A 0.9900
C62 H62B 0.9900
C63 C68 1.531(4)
C63 C64 1.543(4)
C63 C67 1.552(4)
C64 C65 1.533(4)
C64 H64A 1.0000
C65 C66 1.531(4)
C65 H65A 0.9900
C65 H65B 0.9900
C66 O72 1.448(4)
C66 C67 1.547(4)
C66 H66A 1.0000
C67 C70 1.532(4)
C67 H67A 1.0000
C68 H68A 0.9800
C68 H68B 0.9800
C68 H68C 0.9800
C69 H69A 0.9800
C69 H69B 0.9800
C69 H69C 0.9800
C70 C71 1.526(5)
C70 C72 1.534(5)
C70 H70A 1.0000
C71 H71A 0.9800
C71 H71B 0.9800
C71 H71C 0.9800
C72 O72 1.421(4)
C72 O76 1.428(3)
C72 C73 1.510(4)
C73 C74 1.529(5)
C73 H73A 0.9900
C73 H73B 0.9900
C74 C75 1.508(4)
C74 H74A 0.9900
C74 H74B 0.9900
C75 C77 1.518(5)
C75 C76 1.522(4)
C75 H75A 1.0000
C76 O76 1.432(4)
C76 H76A 0.9900
C76 H76B 0.9900
C77 H77A 0.9800
C77 H77B 0.9800
C77 H77C 0.9800

loop_
_geom_torsion_atom_site_label_1
_geom_torsion_atom_site_label_2
_geom_torsion_atom_site_label_3
_geom_torsion_atom_site_label_4
_geom_torsion
C10 C1 C2 C3 -56.6(4)
C1 C2 C3 O3 -146.1(3)
C1 C2 C3 C4 36.8(4)
O3 C3 C4 C5 176.5(3)
C2 C3 C4 C5 -6.5(5)
C3 C4 C5 C6 172.2(3)
C3 C4 C5 C10 -6.2(5)
C4 C5 C6 C7 131.3(3)
C10 C5 C6 C7 -50.2(3)
C5 C6 C7 C8 50.3(3)
C6 C7 C8 C14 -173.3(2)
C6 C7 C8 C9 -52.5(3)
C14 C8 C9 C11 -52.9(3)
C7 C8 C9 C11 -175.5(2)
C14 C8 C9 C10 177.5(2)
C7 C8 C9 C10 54.9(3)
C4 C5 C10 C1 -12.7(4)
C6 C5 C10 C1 168.9(2)
C4 C5 C10 C19 107.1(3)
C6 C5 C10 C19 -71.4(3)
C4 C5 C10 C9 -131.3(3)
C6 C5 C10 C9 50.3(3)
C2 C1 C10 C5 43.5(4)
C2 C1 C10 C19 -74.9(3)
C2 C1 C10 C9 162.3(3)
C11 C9 C10 C5 178.6(2)
C8 C9 C10 C5 -52.5(3)
C11 C9 C10 C1 59.2(3)
C8 C9 C10 C1 -171.9(2)
C11 C9 C10 C19 -62.3(3)
C8 C9 C10 C19 66.5(3)
C8 C9 C11 C12 54.9(3)
C10 C9 C11 C12 -175.2(2)
C9 C11 C12 C13 -56.5(3)
C11 C12 C13 C18 -66.5(3)
C11 C12 C13 C14 55.5(3)
C11 C12 C13 C17 166.1(2)
C7 C8 C14 C15 -57.8(3)
C9 C8 C14 C15 -179.6(2)
C7 C8 C14 C13 178.2(2)
C9 C8 C14 C13 56.4(3)
C12 C13 C14 C8 -58.0(3)
C18 C13 C14 C8 63.4(3)
C17 C13 C14 C8 -178.4(2)
C12 C13 C14 C15 168.7(2)
C18 C13 C14 C15 -69.9(3)
C17 C13 C14 C15 48.3(3)
C8 C14 C15 C16 -171.8(3)
C13 C14 C15 C16 -42.0(3)
C14 C15 C16 O22 134.7(2)
C14 C15 C16 C17 19.3(3)
O22 C16 C17 C20 16.4(3)
C15 C16 C17 C20 137.6(2)
O22 C16 C17 C13 -110.8(2)
C15 C16 C17 C13 10.5(3)
C12 C13 C17 C20 91.8(3)
C18 C13 C17 C20 -34.7(3)
C14 C13 C17 C20 -152.7(2)
C12 C13 C17 C16 -151.0(2)
C18 C13 C17 C16 82.4(3)
C14 C13 C17 C16 -35.6(3)
C16 C17 C20 C21 132.5(3)
C13 C17 C20 C21 -110.5(3)
C16 C17 C20 C22 7.0(3)
C13 C17 C20 C22 123.9(3)
C21 C20 C22 O22 -153.4(3)
C17 C20 C22 O22 -28.6(3)
C21 C20 C22 O26 -36.4(3)
C17 C20 C22 O26 88.4(3)
C21 C20 C22 C23 87.3(3)
C17 C20 C22 C23 -147.9(2)
O26 C22 O22 C16 -73.8(3)
C23 C22 O22 C16 164.0(2)
C20 C22 O22 C16 40.7(3)
C15 C16 O22 C22 -152.6(2)
C17 C16 O22 C22 -35.7(3)
O22 C22 C23 C24 70.5(3)
O26 C22 C23 C24 -51.1(3)
C20 C22 C23 C24 -172.3(3)
C22 C23 C24 C25 52.3(3)
C23 C24 C25 C26 -54.1(3)
C23 C24 C25 C27 -177.9(3)
C27 C25 C26 O26 -176.9(3)
C24 C25 C26 O26 58.3(3)
O22 C22 O26 C26 -66.5(3)
C23 C22 O26 C26 54.2(3)
C20 C22 O26 C26 -180.0(2)
C25 C26 O26 C22 -59.6(3)
C60 C51 C52 C53 -55.0(4)
C51 C52 C53 O53 -150.9(3)
C51 C52 C53 C54 32.2(4)
O53 C53 C54 C55 -177.9(3)
C52 C53 C54 C55 -1.0(5)
C53 C54 C55 C56 169.0(3)
C53 C54 C55 C60 -8.3(5)
C54 C55 C56 C57 133.2(3)
C60 C55 C56 C57 -49.2(4)
C55 C56 C57 C58 51.8(4)
C56 C57 C58 C64 -178.0(3)
C56 C57 C58 C59 -56.1(4)
C64 C58 C59 C61 -48.2(3)
C57 C58 C59 C61 -171.8(3)
C64 C58 C59 C60 -178.0(3)
C57 C58 C59 C60 58.4(3)
C54 C55 C60 C51 -14.3(4)
C56 C55 C60 C51 168.3(3)
C54 C55 C60 C69 105.1(4)
C56 C55 C60 C69 -72.3(4)
C54 C55 C60 C59 -133.2(3)
C56 C55 C60 C59 49.3(4)
C52 C51 C60 C55 45.0(4)
C52 C51 C60 C69 -73.8(4)
C52 C51 C60 C59 163.9(3)
C61 C59 C60 C55 175.9(3)
C58 C59 C60 C55 -54.2(3)
C61 C59 C60 C51 56.2(4)
C58 C59 C60 C51 -174.0(3)
C61 C59 C60 C69 -64.6(3)
C58 C59 C60 C69 65.2(3)
C58 C59 C61 C62 49.0(4)
C60 C59 C61 C62 178.5(3)
C59 C61 C62 C63 -54.2(4)
C61 C62 C63 C68 -64.2(3)
C61 C62 C63 C64 57.7(3)
C61 C62 C63 C67 169.5(3)
C57 C58 C64 C65 -60.1(4)
C59 C58 C64 C65 178.6(3)
C57 C58 C64 C63 176.7(3)
C59 C58 C64 C63 55.4(3)
C62 C63 C64 C58 -60.4(3)
C68 C63 C64 C58 60.4(4)
C67 C63 C64 C58 177.8(2)
C62 C63 C64 C65 168.0(3)
C68 C63 C64 C65 -71.2(3)
C67 C63 C64 C65 46.2(3)
C58 C64 C65 C66 -169.1(3)
C63 C64 C65 C66 -40.9(3)
C64 C65 C66 O72 135.2(3)
C64 C65 C66 C67 19.6(3)
O72 C66 C67 C70 15.0(3)
C65 C66 C67 C70 136.0(3)
O72 C66 C67 C63 -112.4(3)
C65 C66 C67 C63 8.6(3)
C62 C63 C67 C70 94.0(3)
C68 C63 C67 C70 -31.9(4)
C64 C63 C67 C70 -150.1(3)
C62 C63 C67 C66 -148.9(3)
C68 C63 C67 C66 85.2(3)
C64 C63 C67 C66 -33.0(3)
C66 C67 C70 C71 135.3(3)
C63 C67 C70 C71 -107.7(3)
C66 C67 C70 C72 8.1(3)
C63 C67 C70 C72 125.1(3)
C71 C70 C72 O72 -156.0(3)
C67 C70 C72 O72 -29.1(3)
C71 C70 C72 O76 -39.0(4)
C67 C70 C72 O76 87.9(3)
C71 C70 C72 C73 84.9(4)
C67 C70 C72 C73 -148.2(3)
O76 C72 O72 C66 -74.4(3)
C73 C72 O72 C66 163.4(2)
C70 C72 O72 C66 40.4(3)
C65 C66 O72 C72 -152.0(2)
C67 C66 O72 C72 -34.7(3)
O72 C72 C73 C74 73.0(3)
O76 C72 C73 C74 -48.6(4)
C70 C72 C73 C74 -170.2(3)
C72 C73 C74 C75 51.0(4)
C73 C74 C75 C77 -177.8(3)
C73 C74 C75 C76 -54.2(4)
C74 C75 C76 O76 59.4(4)
C77 C75 C76 O76 -175.6(3)
O72 C72 O76 C76 -67.9(3)
C73 C72 O76 C76 52.8(3)
C70 C72 O76 C76 178.8(2)
C75 C76 O76 C72 -59.8(3)

loop_
_cod_related_entry_id
_cod_related_entry_database
_cod_related_entry_code
1 ChemSpider 8426620
